data_4111442
loop_
_publ_author_name
'Mu-Hyun Baik'
'Erich W. Baum'
'Matthew C. Burland'
'P. Andrew Evans'

_publ_contact_author 'J.C. Huffman'
_publ_section_title
;
 Diastereoselective Intermolecular Rhodium-Catalyzed [4 + 2 + 2]
 Carbocyclization Reactions: Computational and Experimental Evidence for
 the Intermediacy of an Alternative Metallacycle Intermediate
;
_journal_name_full 'Journal of the American Chemical Society'
_journal_page_first 1602
_journal_page_last 1603
_journal_paper_doi 10.1021/ja043521l
_journal_volume 127
_journal_year 2005
_chemical_formula_sum 'C32 H31 N3 O8 S'
_chemical_formula_weight 617.66
_chemical_name_systematic
; 
 ? 
;
_space_group_IT_number 2
_symmetry_cell_setting triclinic
_symmetry_space_group_name_Hall '-P 1'
_symmetry_space_group_name_H-M 'P -1'
_atom_sites_solution_hydrogens geom
_atom_sites_solution_primary direct
_atom_sites_solution_secondary difmap
_audit_creation_date 07/27/2004
_audit_creation_method SHELXL-97
_cell_angle_alpha 97.349(3)
_cell_angle_beta 109.127(2)
_cell_angle_gamma 97.243(2)
_cell_formula_units_Z 2
_cell_length_a 9.3478(9)
_cell_length_b 12.7131(12)
_cell_length_c 13.9069(13)
_cell_measurement_reflns_used 979
_cell_measurement_temperature 128(2)
_cell_measurement_theta_max 27.51
_cell_measurement_theta_min 3.28
_cell_volume 1523.5(3)
_computing_cell_refinement 'SAINT (Bruker, 1999)'
_computing_data_collection 'SMART (Bruker, 1999)'
_computing_data_reduction 'SAINT (Bruker, 1999), XTEL (local program)'
_computing_structure_refinement 'SHELXL-97 (Sheldrick, 1997)'
_computing_structure_solution 'SHELXS-97 (Sheldrick, 1990)'
_diffrn_ambient_temperature 128(2)
_diffrn_detector 'CCD area detector'
_diffrn_detector_area_resol_mean 44.52
_diffrn_detector_type 'Bruker SMART 6000'
_diffrn_measured_fraction_theta_full 0.999
_diffrn_measured_fraction_theta_max 0.999
_diffrn_measurement_details '   0.30 degree frames measured for  2.17 seconds each'
_diffrn_measurement_device 'three-circle goniometer with fixed chi'
_diffrn_measurement_device_type 'Bruker Platform goniometer'
_diffrn_measurement_method '\w scans'
_diffrn_radiation_monochromator graphite
_diffrn_radiation_source 'fine-focus sealed tube'
_diffrn_radiation_type MoK\a
_diffrn_radiation_wavelength 0.71073
_diffrn_reflns_av_R_equivalents 0.0438
_diffrn_reflns_av_sigmaI/netI 0.0316
_diffrn_reflns_limit_h_max 12
_diffrn_reflns_limit_h_min -12
_diffrn_reflns_limit_k_max 16
_diffrn_reflns_limit_k_min -16
_diffrn_reflns_limit_l_max 18
_diffrn_reflns_limit_l_min -18
_diffrn_reflns_number 27430
_diffrn_reflns_theta_full 27.51
_diffrn_reflns_theta_max 27.51
_diffrn_reflns_theta_min 2.32
_diffrn_standards_decay_% 0.0
_exptl_absorpt_coefficient_mu 0.163
_exptl_absorpt_correction_type none
_exptl_crystal_colour colorless
_exptl_crystal_density_diffrn 1.346
_exptl_crystal_description 'irregular fragment'
_exptl_crystal_F_000 648
_exptl_crystal_id MSC04195
_exptl_crystal_size_max 0.35
_exptl_crystal_size_mid 0.35
_exptl_crystal_size_min 0.35
_refine_diff_density_max 0.661
_refine_diff_density_min -0.236
_refine_diff_density_rms 0.072
_refine_ls_extinction_method none
_refine_ls_goodness_of_fit_ref 1.059
_refine_ls_hydrogen_treatment mixed
_refine_ls_matrix_type full
_refine_ls_number_parameters 521
_refine_ls_number_reflns 6988
_refine_ls_number_restraints 0
_refine_ls_restrained_S_all 1.059
_refine_ls_R_factor_all 0.0509
_refine_ls_R_factor_gt 0.0441
_refine_ls_shift/su_max 0.001
_refine_ls_shift/su_mean 0.000
_refine_ls_structure_factor_coef Fsqd
_refine_ls_weighting_details 'calc w=1/[\s^2^(Fo^2^)+(0.0776P)^2^+0.3244P] where P=(Fo^2^+2Fc^2^)/3'
_refine_ls_weighting_scheme calc
_refine_ls_wR_factor_gt 0.1210
_refine_ls_wR_factor_ref 0.1263
_reflns_number_gt 5901
_reflns_number_total 6988
_reflns_threshold_expression >2sigma(I)
_cod_data_source_file ja043521lsi20041104_110529.cif
_cod_data_source_block 04195
_cod_original_cell_volume 1523.5(2)
_cod_original_sg_symbol_H-M 'P -1 '
_cod_database_code 4111442

loop_
_symmetry_equiv_pos_as_xyz
'x, y, z'
'-x, -y, -z'

loop_
_atom_site_label
_atom_site_type_symbol
_atom_site_fract_x
_atom_site_fract_y
_atom_site_fract_z
_atom_site_U_iso_or_equiv
_atom_site_adp_type
_atom_site_occupancy
_atom_site_symmetry_multiplicity
_atom_site_calc_flag
N1 N 0.30822(13) 0.27575(10) 0.38760(9) 0.0215(2) Uani 1 1 d
C2 C 0.31591(16) 0.32368(12) 0.49252(11) 0.0237(3) Uani 1 1 d
C3 C 0.17405(15) 0.26062(11) 0.50228(10) 0.0209(3) Uani 1 1 d
C4 C 0.15295(16) 0.23976(11) 0.58902(11) 0.0231(3) Uani 1 1 d
C5 C 0.01108(19) 0.16443(13) 0.58609(12) 0.0286(3) Uani 1 1 d
C6 C -0.14879(18) 0.18187(12) 0.52769(12) 0.0263(3) Uani 1 1 d
C7 C -0.19822(17) 0.25694(12) 0.47306(11) 0.0252(3) Uani 1 1 d
C8 C -0.10496(16) 0.34979(11) 0.45000(11) 0.0231(3) Uani 1 1 d
C9 C -0.03418(15) 0.31714(11) 0.36662(11) 0.0203(3) Uani 1 1 d
C10 C 0.05797(15) 0.22506(11) 0.39413(10) 0.0196(3) Uani 1 1 d
C11 C 0.15817(15) 0.20245(11) 0.32809(10) 0.0206(3) Uani 1 1 d
C12 C 0.1807(2) 0.08589(13) 0.31521(13) 0.0298(3) Uani 1 1 d
S13 S 0.39302(4) 0.34607(3) 0.32556(3) 0.02139(11) Uani 1 1 d
O14 O 0.40809(12) 0.27230(9) 0.24378(8) 0.0275(2) Uani 1 1 d
O15 O 0.52761(11) 0.41280(9) 0.40227(8) 0.0280(2) Uani 1 1 d
C16 C 0.26515(15) 0.42914(11) 0.26706(10) 0.0204(3) Uani 1 1 d
C17 C 0.25972(16) 0.52633(12) 0.32375(11) 0.0240(3) Uani 1 1 d
C18 C 0.14858(18) 0.58504(12) 0.27912(12) 0.0264(3) Uani 1 1 d
C19 C 0.04174(17) 0.54851(12) 0.17922(12) 0.0257(3) Uani 1 1 d
C20 C 0.04968(16) 0.45113(12) 0.12410(11) 0.0241(3) Uani 1 1 d
C21 C 0.16167(16) 0.39158(11) 0.16709(11) 0.0212(3) Uani 1 1 d
C22 C -0.0790(2) 0.61297(16) 0.13194(15) 0.0374(4) Uani 1 1 d
C23 C 0.27015(17) 0.28410(13) 0.69317(11) 0.0272(3) Uani 1 1 d
C24 C 0.34676(19) 0.39108(15) 0.71858(12) 0.0344(4) Uani 1 1 d
C25 C 0.4542(2) 0.4320(2) 0.81725(14) 0.0502(5) Uani 1 1 d
C26 C 0.4867(2) 0.3659(2) 0.89094(14) 0.0543(6) Uani 1 1 d
C27 C 0.4114(2) 0.2609(2) 0.86723(14) 0.0486(5) Uani 1 1 d
C28 C 0.3034(2) 0.21955(16) 0.76982(13) 0.0361(4) Uani 1 1 d
C29 C -0.15392(16) 0.29082(12) 0.25839(11) 0.0234(3) Uani 1 1 d
O30 O -0.26269(11) 0.19693(8) 0.25341(7) 0.0234(2) Uani 1 1 d
C31 C -0.37760(16) 0.16253(12) 0.16317(11) 0.0239(3) Uani 1 1 d
O32 O -0.39295(13) 0.20088(10) 0.08641(8) 0.0335(3) Uani 1 1 d
C33 C -0.48376(16) 0.06737(12) 0.16881(11) 0.0237(3) Uani 1 1 d
C34 C -0.45364(16) 0.02167(11) 0.25701(12) 0.0235(3) Uani 1 1 d
C35 C -0.55430(17) -0.06817(12) 0.25701(12) 0.0266(3) Uani 1 1 d
C36 C -0.68378(18) -0.11458(13) 0.17230(13) 0.0296(3) Uani 1 1 d
C37 C -0.71137(18) -0.06493(13) 0.08707(12) 0.0312(3) Uani 1 1 d
C38 C -0.61436(17) 0.02452(13) 0.08249(12) 0.0282(3) Uani 1 1 d
N39 N -0.52066(16) -0.11719(11) 0.35022(11) 0.0325(3) Uani 1 1 d
O40 O -0.40859(16) -0.07432(11) 0.42541(10) 0.0476(3) Uani 1 1 d
O41 O -0.60737(15) -0.19934(11) 0.34729(12) 0.0473(3) Uani 1 1 d
N42 N -0.85084(18) -0.11029(14) -0.00371(12) 0.0447(4) Uani 1 1 d
O43 O -0.93468(19) -0.18860(14) 0.00091(13) 0.0704(5) Uani 1 1 d
O44 O -0.87458(17) -0.06575(13) -0.07916(11) 0.0565(4) Uani 1 1 d
H45 H 0.312(2) 0.4013(15) 0.4960(14) 0.028(4) Uiso 1 1 d
H46 H 0.405(2) 0.3091(16) 0.5427(16) 0.040(5) Uiso 1 1 d
H47 H 0.011(2) 0.1649(16) 0.6539(16) 0.039(5) Uiso 1 1 d
H48 H 0.021(2) 0.0903(17) 0.5607(15) 0.040(5) Uiso 1 1 d
H49 H -0.218(2) 0.1305(16) 0.5379(14) 0.033(5) Uiso 1 1 d
H50 H -0.309(2) 0.2519(14) 0.4440(14) 0.029(4) Uiso 1 1 d
H51 H -0.174(2) 0.4040(15) 0.4278(14) 0.027(4) Uiso 1 1 d
H52 H -0.022(2) 0.3853(14) 0.5120(14) 0.027(4) Uiso 1 1 d
H53 H 0.039(2) 0.3814(14) 0.3676(13) 0.026(4) Uiso 1 1 d
H54 H -0.0148(19) 0.1585(14) 0.3880(12) 0.021(4) Uiso 1 1 d
H55 H 0.1192(18) 0.2229(13) 0.2599(13) 0.017(4) Uiso 1 1 d
H56 H 0.084(2) 0.0389(15) 0.2765(14) 0.028(4) Uiso 1 1 d
H57 H 0.220(2) 0.0691(15) 0.3797(16) 0.033(5) Uiso 1 1 d
H58 H 0.251(2) 0.0772(17) 0.2790(16) 0.044(6) Uiso 1 1 d
H59 H 0.331(2) 0.5507(15) 0.3917(15) 0.035(5) Uiso 1 1 d
H60 H 0.150(2) 0.6513(15) 0.3184(14) 0.031(5) Uiso 1 1 d
H61 H -0.024(2) 0.4256(14) 0.0549(14) 0.030(5) Uiso 1 1 d
H62 H 0.167(2) 0.3299(15) 0.1308(14) 0.025(4) Uiso 1 1 d
H63 H -0.140(4) 0.623(2) 0.166(2) 0.088(9) Uiso 1 1 d
H64 H -0.161(3) 0.572(2) 0.060(2) 0.068(7) Uiso 1 1 d
H65 H -0.039(3) 0.674(2) 0.109(2) 0.079(9) Uiso 1 1 d
H66 H 0.328(2) 0.4387(16) 0.6707(16) 0.036(5) Uiso 1 1 d
H67 H 0.494(3) 0.505(2) 0.8293(18) 0.055(7) Uiso 1 1 d
H68 H 0.560(3) 0.398(2) 0.954(2) 0.075(8) Uiso 1 1 d
H69 H 0.429(3) 0.2151(18) 0.9177(18) 0.053(6) Uiso 1 1 d
H70 H 0.249(2) 0.1438(18) 0.7559(16) 0.043(6) Uiso 1 1 d
H71 H -0.1076(19) 0.2765(13) 0.2087(13) 0.018(4) Uiso 1 1 d
H72 H -0.209(2) 0.3498(15) 0.2481(14) 0.028(4) Uiso 1 1 d
H73 H -0.370(2) 0.0492(14) 0.3160(14) 0.024(4) Uiso 1 1 d
H74 H -0.751(2) -0.1762(17) 0.1759(15) 0.041(5) Uiso 1 1 d
H75 H -0.637(2) 0.0587(15) 0.0230(15) 0.033(5) Uiso 1 1 d

loop_
_atom_site_aniso_label
_atom_site_aniso_U_11
_atom_site_aniso_U_22
_atom_site_aniso_U_33
_atom_site_aniso_U_23
_atom_site_aniso_U_13
_atom_site_aniso_U_12
N1 0.0186(5) 0.0261(6) 0.0177(5) 0.0008(4) 0.0049(4) 0.0033(5)
C2 0.0205(6) 0.0305(8) 0.0174(6) 0.0008(5) 0.0048(5) 0.0033(5)
C3 0.0205(6) 0.0202(6) 0.0204(6) 0.0014(5) 0.0051(5) 0.0056(5)
C4 0.0249(7) 0.0229(7) 0.0219(7) 0.0050(5) 0.0070(5) 0.0081(5)
C5 0.0349(8) 0.0252(7) 0.0264(8) 0.0088(6) 0.0112(6) 0.0027(6)
C6 0.0289(7) 0.0246(7) 0.0248(7) -0.0003(5) 0.0129(6) -0.0018(6)
C7 0.0224(7) 0.0285(7) 0.0238(7) -0.0010(6) 0.0101(5) 0.0015(6)
C8 0.0215(6) 0.0209(7) 0.0251(7) 0.0014(5) 0.0067(6) 0.0042(5)
C9 0.0172(6) 0.0190(6) 0.0224(7) 0.0034(5) 0.0049(5) 0.0011(5)
C10 0.0199(6) 0.0188(6) 0.0180(6) 0.0020(5) 0.0047(5) 0.0023(5)
C11 0.0201(6) 0.0206(6) 0.0184(6) 0.0013(5) 0.0041(5) 0.0027(5)
C12 0.0364(8) 0.0242(7) 0.0285(8) 0.0008(6) 0.0112(7) 0.0090(6)
S13 0.01647(17) 0.02674(19) 0.01983(18) 0.00067(13) 0.00609(13) 0.00401(13)
O14 0.0271(5) 0.0326(6) 0.0258(5) 0.0015(4) 0.0127(4) 0.0099(4)
O15 0.0162(5) 0.0369(6) 0.0260(5) 0.0007(4) 0.0040(4) 0.0009(4)
C16 0.0182(6) 0.0229(6) 0.0203(6) 0.0025(5) 0.0081(5) 0.0021(5)
C17 0.0229(7) 0.0243(7) 0.0219(7) -0.0021(5) 0.0088(5) -0.0024(5)
C18 0.0322(8) 0.0211(7) 0.0297(8) 0.0015(6) 0.0176(6) 0.0032(6)
C19 0.0282(7) 0.0286(7) 0.0268(7) 0.0099(6) 0.0156(6) 0.0075(6)
C20 0.0241(7) 0.0284(7) 0.0198(7) 0.0050(5) 0.0084(5) 0.0019(5)
C21 0.0237(6) 0.0209(7) 0.0187(6) 0.0005(5) 0.0093(5) 0.0009(5)
C22 0.0438(10) 0.0451(10) 0.0358(9) 0.0170(8) 0.0215(8) 0.0223(8)
C23 0.0240(7) 0.0399(8) 0.0196(7) 0.0053(6) 0.0081(5) 0.0116(6)
C24 0.0306(8) 0.0477(10) 0.0211(7) 0.0002(7) 0.0099(6) -0.0025(7)
C25 0.0344(9) 0.0795(15) 0.0257(9) -0.0096(9) 0.0119(7) -0.0137(9)
C26 0.0290(9) 0.109(2) 0.0180(8) -0.0004(10) 0.0037(7) 0.0116(10)
C27 0.0427(10) 0.0867(16) 0.0227(8) 0.0148(9) 0.0093(7) 0.0356(11)
C28 0.0380(9) 0.0525(11) 0.0251(8) 0.0124(7) 0.0121(7) 0.0264(8)
C29 0.0187(6) 0.0266(7) 0.0234(7) 0.0078(5) 0.0050(5) 0.0013(5)
O30 0.0180(5) 0.0278(5) 0.0199(5) 0.0031(4) 0.0032(4) -0.0015(4)
C31 0.0196(6) 0.0278(7) 0.0227(7) 0.0024(6) 0.0060(5) 0.0042(5)
O32 0.0298(6) 0.0440(7) 0.0215(5) 0.0096(5) 0.0029(4) 0.0010(5)
C33 0.0210(6) 0.0250(7) 0.0225(7) -0.0014(5) 0.0062(5) 0.0039(5)
C34 0.0193(6) 0.0221(7) 0.0269(7) 0.0007(5) 0.0066(5) 0.0037(5)
C35 0.0267(7) 0.0238(7) 0.0313(8) 0.0027(6) 0.0131(6) 0.0065(6)
C36 0.0265(7) 0.0230(7) 0.0361(8) -0.0039(6) 0.0123(6) -0.0014(6)
C37 0.0250(7) 0.0306(8) 0.0284(8) -0.0095(6) 0.0044(6) -0.0013(6)
C38 0.0254(7) 0.0319(8) 0.0223(7) -0.0021(6) 0.0049(6) 0.0032(6)
N39 0.0330(7) 0.0278(7) 0.0404(8) 0.0095(6) 0.0161(6) 0.0068(5)
O40 0.0497(8) 0.0466(8) 0.0375(7) 0.0166(6) 0.0034(6) -0.0006(6)
O41 0.0403(7) 0.0438(7) 0.0635(9) 0.0217(7) 0.0243(7) -0.0012(6)
N42 0.0342(8) 0.0491(9) 0.0330(8) -0.0103(7) 0.0008(6) -0.0091(7)
O43 0.0576(9) 0.0676(11) 0.0532(9) -0.0061(8) -0.0004(7) -0.0353(8)
O44 0.0451(8) 0.0612(9) 0.0377(8) -0.0019(7) -0.0090(6) -0.0070(7)

loop_
_atom_type_symbol
_atom_type_description
_atom_type_scat_dispersion_real
_atom_type_scat_dispersion_imag
_atom_type_scat_source
C C 0.0033 0.0016 'International Tables Vol C Tables 4.2.6.8 and 6.1.1.4'
H H 0.0000 0.0000 'International Tables Vol C Tables 4.2.6.8 and 6.1.1.4'
N N 0.0061 0.0033 'International Tables Vol C Tables 4.2.6.8 and 6.1.1.4'
O O 0.0106 0.0060 'International Tables Vol C Tables 4.2.6.8 and 6.1.1.4'
S S 0.1246 0.1234 'International Tables Vol C Tables 4.2.6.8 and 6.1.1.4'

loop_
_geom_angle_atom_site_label_1
_geom_angle_atom_site_label_2
_geom_angle_atom_site_label_3
_geom_angle
C2 N1 C11 112.04(11)
C2 N1 S13 119.46(10)
C11 N1 S13 118.80(9)
N1 C2 C3 102.68(11)
N1 C2 H45 109.5(11)
C3 C2 H45 112.4(11)
N1 C2 H46 109.6(12)
C3 C2 H46 108.7(13)
H45 C2 H46 113.4(16)
C4 C3 C10 125.69(13)
C4 C3 C2 127.53(13)
C10 C3 C2 106.78(11)
C3 C4 C23 122.03(13)
C3 C4 C5 121.62(13)
C23 C4 C5 116.28(13)
C6 C5 C4 121.19(13)
C6 C5 H47 103.4(12)
C4 C5 H47 109.6(12)
C6 C5 H48 108.4(12)
C4 C5 H48 107.6(12)
H47 C5 H48 105.7(17)
C7 C6 C5 131.82(14)
C7 C6 H49 119.9(12)
C5 C6 H49 108.2(12)
C6 C7 C8 128.66(14)
C6 C7 H50 116.1(11)
C8 C7 H50 115.2(11)
C7 C8 C9 114.36(11)
C7 C8 H51 107.6(10)
C9 C8 H51 110.2(10)
C7 C8 H52 109.8(11)
C9 C8 H52 107.7(11)
H51 C8 H52 107.0(14)
C29 C9 C8 112.08(11)
C29 C9 C10 113.01(11)
C8 C9 C10 110.57(11)
C29 C9 H53 106.0(10)
C8 C9 H53 106.8(10)
C10 C9 H53 108.0(10)
C3 C10 C11 103.34(11)
C3 C10 C9 108.27(11)
C11 C10 C9 114.21(11)
C3 C10 H54 112.0(9)
C11 C10 H54 110.0(10)
C9 C10 H54 109.0(10)
N1 C11 C12 110.46(12)
N1 C11 C10 103.45(10)
C12 C11 C10 112.85(12)
N1 C11 H55 107.4(9)
C12 C11 H55 109.5(9)
C10 C11 H55 112.9(9)
C11 C12 H56 110.3(11)
C11 C12 H57 108.1(12)
H56 C12 H57 110.0(16)
C11 C12 H58 109.8(13)
H56 C12 H58 108.9(16)
H57 C12 H58 109.7(17)
O14 S13 O15 119.92(6)
O14 S13 N1 107.32(6)
O15 S13 N1 106.41(6)
O14 S13 C16 107.15(6)
O15 S13 C16 108.87(7)
N1 S13 C16 106.45(6)
C21 C16 C17 120.91(13)
C21 C16 S13 118.70(11)
C17 C16 S13 120.15(11)
C18 C17 C16 118.94(13)
C18 C17 H59 121.3(12)
C16 C17 H59 119.7(12)
C17 C18 C19 121.37(13)
C17 C18 H60 117.1(11)
C19 C18 H60 121.5(11)
C20 C19 C18 118.58(14)
C20 C19 C22 120.66(14)
C18 C19 C22 120.76(14)
C21 C20 C19 120.93(13)
C21 C20 H61 120.3(11)
C19 C20 H61 118.8(11)
C16 C21 C20 119.25(13)
C16 C21 H62 120.6(11)
C20 C21 H62 120.1(11)
C19 C22 H63 114(2)
C19 C22 H64 113.3(14)
H63 C22 H64 99(2)
C19 C22 H65 112.5(17)
H63 C22 H65 118(3)
H64 C22 H65 99(2)
C24 C23 C28 118.26(15)
C24 C23 C4 121.32(14)
C28 C23 C4 120.40(15)
C25 C24 C23 120.60(18)
C25 C24 H66 117.3(12)
C23 C24 H66 122.0(12)
C26 C25 C24 119.9(2)
C26 C25 H67 124.9(15)
C24 C25 H67 115.1(15)
C27 C26 C25 120.07(17)
C27 C26 H68 124.7(18)
C25 C26 H68 115.2(18)
C26 C27 C28 120.56(19)
C26 C27 H69 121.4(14)
C28 C27 H69 118.0(14)
C27 C28 C23 120.6(2)
C27 C28 H70 118.5(12)
C23 C28 H70 120.9(12)
O30 C29 C9 107.80(11)
O30 C29 H71 109.8(10)
C9 C29 H71 110.7(10)
O30 C29 H72 107.5(11)
C9 C29 H72 108.2(11)
H71 C29 H72 112.6(15)
C31 O30 C29 116.02(11)
O32 C31 O30 125.09(14)
O32 C31 C33 124.05(13)
O30 C31 C33 110.84(12)
C34 C33 C38 120.32(14)
C34 C33 C31 121.41(13)
C38 C33 C31 118.28(14)
C33 C34 C35 118.91(14)
C33 C34 H73 122.6(11)
C35 C34 H73 118.5(11)
C36 C35 C34 122.68(15)
C36 C35 N39 118.64(14)
C34 C35 N39 118.68(14)
C37 C36 C35 116.47(14)
C37 C36 H74 123.5(12)
C35 C36 H74 120.0(12)
C36 C37 C38 123.32(14)
C36 C37 N42 118.03(15)
C38 C37 N42 118.65(16)
C37 C38 C33 118.27(15)
C37 C38 H75 121.9(11)
C33 C38 H75 119.8(11)
O40 N39 O41 123.94(15)
O40 N39 C35 118.28(13)
O41 N39 C35 117.78(14)
O43 N42 O44 124.17(16)
O43 N42 C37 118.17(17)
O44 N42 C37 117.66(15)

loop_
_geom_bond_atom_site_label_1
_geom_bond_atom_site_label_2
_geom_bond_distance
N1 C2 1.4827(17)
N1 C11 1.4943(17)
N1 S13 1.6245(12)
C2 C3 1.516(2)
C2 H45 0.988(19)
C2 H46 0.95(2)
C3 C4 1.338(2)
C3 C10 1.5090(18)
C4 C23 1.487(2)
C4 C5 1.520(2)
C5 C6 1.509(2)
C5 H47 0.94(2)
C5 H48 0.99(2)
C6 C7 1.330(2)
C6 H49 0.92(2)
C7 C8 1.509(2)
C7 H50 0.974(18)
C8 C9 1.550(2)
C8 H51 1.013(18)
C8 H52 0.961(18)
C9 C29 1.5175(19)
C9 C10 1.5529(19)
C9 H53 0.994(18)
C10 C11 1.5386(19)
C10 H54 0.991(17)
C11 C12 1.519(2)
C11 H55 0.979(16)
C12 H56 0.961(19)
C12 H57 0.92(2)
C12 H58 0.96(2)
S13 O14 1.4346(10)
S13 O15 1.4354(10)
S13 C16 1.7626(14)
C16 C21 1.3888(19)
C16 C17 1.3942(19)
C17 C18 1.383(2)
C17 H59 0.94(2)
C18 C19 1.397(2)
C18 H60 0.941(19)
C19 C20 1.394(2)
C19 C22 1.504(2)
C20 C21 1.390(2)
C20 H61 0.967(18)
C21 H62 0.892(18)
C22 H63 0.86(3)
C22 H64 1.06(3)
C22 H65 0.95(3)
C23 C24 1.397(2)
C23 C28 1.406(2)
C24 C25 1.395(2)
C24 H66 0.95(2)
C25 C26 1.389(3)
C25 H67 0.93(2)
C26 C27 1.374(4)
C26 H68 0.92(3)
C27 C28 1.385(3)
C27 H69 0.95(2)
C28 H70 0.99(2)
C29 O30 1.4457(17)
C29 H71 0.939(17)
C29 H72 0.962(19)
O30 C31 1.3333(16)
C31 O32 1.2034(18)
C31 C33 1.492(2)
C33 C34 1.385(2)
C33 C38 1.390(2)
C34 C35 1.385(2)
C34 H73 0.916(18)
C35 C36 1.381(2)
C35 N39 1.468(2)
C36 C37 1.379(2)
C36 H74 0.96(2)
C37 C38 1.384(2)
C37 N42 1.4737(19)
C38 H75 0.96(2)
N39 O40 1.2167(19)
N39 O41 1.2263(18)
N42 O43 1.209(2)
N42 O44 1.225(2)

loop_
_geom_torsion_atom_site_label_1
_geom_torsion_atom_site_label_2
_geom_torsion_atom_site_label_3
_geom_torsion_atom_site_label_4
_geom_torsion
C11 N1 C2 C3 9.89(15)
S13 N1 C2 C3 155.53(9)
N1 C2 C3 C4 152.27(14)
N1 C2 C3 C10 -27.92(14)
C10 C3 C4 C23 -175.95(13)
C2 C3 C4 C23 3.8(2)
C10 C3 C4 C5 7.3(2)
C2 C3 C4 C5 -172.89(14)
C3 C4 C5 C6 -54.2(2)
C23 C4 C5 C6 128.88(15)
C4 C5 C6 C7 -0.6(3)
C5 C6 C7 C8 1.7(3)
C6 C7 C8 C9 75.56(19)
C7 C8 C9 C29 74.59(15)
C7 C8 C9 C10 -52.48(15)
C4 C3 C10 C11 -144.96(14)
C2 C3 C10 C11 35.22(14)
C4 C3 C10 C9 93.57(16)
C2 C3 C10 C9 -86.25(13)
C29 C9 C10 C3 179.34(11)
C8 C9 C10 C3 -54.11(14)
C29 C9 C10 C11 64.83(15)
C8 C9 C10 C11 -168.61(11)
C2 N1 C11 C12 -109.79(14)
S13 N1 C11 C12 104.31(13)
C2 N1 C11 C10 11.22(14)
S13 N1 C11 C10 -134.67(10)
C3 C10 C11 N1 -27.72(13)
C9 C10 C11 N1 89.65(13)
C3 C10 C11 C12 91.66(13)
C9 C10 C11 C12 -150.96(12)
C2 N1 S13 O14 162.74(10)
C11 N1 S13 O14 -53.91(11)
C2 N1 S13 O15 33.21(12)
C11 N1 S13 O15 176.56(10)
C2 N1 S13 C16 -82.80(11)
C11 N1 S13 C16 60.55(11)
O14 S13 C16 C21 23.08(13)
O15 S13 C16 C21 154.16(11)
N1 S13 C16 C21 -91.50(12)
O14 S13 C16 C17 -162.41(11)
O15 S13 C16 C17 -31.34(13)
N1 S13 C16 C17 83.01(12)
C21 C16 C17 C18 0.4(2)
S13 C16 C17 C18 -174.00(11)
C16 C17 C18 C19 0.5(2)
C17 C18 C19 C20 -0.5(2)
C17 C18 C19 C22 179.67(15)
C18 C19 C20 C21 -0.3(2)
C22 C19 C20 C21 179.53(14)
C17 C16 C21 C20 -1.2(2)
S13 C16 C21 C20 173.30(11)
C19 C20 C21 C16 1.1(2)
C3 C4 C23 C24 42.9(2)
C5 C4 C23 C24 -140.18(15)
C3 C4 C23 C28 -138.91(15)
C5 C4 C23 C28 37.97(19)
C28 C23 C24 C25 0.5(2)
C4 C23 C24 C25 178.75(16)
C23 C24 C25 C26 0.5(3)
C24 C25 C26 C27 -1.0(3)
C25 C26 C27 C28 0.4(3)
C26 C27 C28 C23 0.7(3)
C24 C23 C28 C27 -1.2(2)
C4 C23 C28 C27 -179.36(15)
C8 C9 C29 O30 -64.22(15)
C10 C9 C29 O30 61.53(15)
C9 C29 O30 C31 179.58(11)
C29 O30 C31 O32 3.0(2)
C29 O30 C31 C33 -178.50(11)
O32 C31 C33 C34 174.93(14)
O30 C31 C33 C34 -3.56(19)
O32 C31 C33 C38 -4.6(2)
O30 C31 C33 C38 176.93(12)
C38 C33 C34 C35 1.0(2)
C31 C33 C34 C35 -178.47(13)
C33 C34 C35 C36 0.2(2)
C33 C34 C35 N39 179.16(13)
C34 C35 C36 C37 -1.8(2)
N39 C35 C36 C37 179.30(14)
C35 C36 C37 C38 2.2(2)
C35 C36 C37 N42 -178.28(14)
C36 C37 C38 C33 -1.0(2)
N42 C37 C38 C33 179.44(14)
C34 C33 C38 C37 -0.7(2)
C31 C33 C38 C37 178.86(13)
C36 C35 N39 O40 -178.18(14)
C34 C35 N39 O40 2.8(2)
C36 C35 N39 O41 2.1(2)
C34 C35 N39 O41 -176.93(14)
C36 C37 N42 O43 0.2(3)
C38 C37 N42 O43 179.80(18)
C36 C37 N42 O44 -179.99(17)
C38 C37 N42 O44 -0.4(2)
